data_2206735
loop_
_publ_author_name
'Krishnaiah, M.'
'Ravi Kumar, R.'
'Jagadeesh Kumar, N.'
'Gunasekar, D.'
'Jayaprakasam, B.'

_publ_section_title
;
 5-Hydroxy-7,8,2'-trimethoxyflavone
;
_journal_coeditor_code LH6457
_journal_issue 9
_journal_name_full 'Acta Crystallographica Section E'
_journal_page_first o2862
_journal_page_last o2864
_journal_paper_doi 10.1107/S1600536805024827
_journal_volume 61
_journal_year 2005
_chemical_formula_iupac 'C18 H16 O6'
_chemical_formula_moiety 'C18 H16 O6'
_chemical_formula_sum 'C18 H16 O6'
_chemical_formula_weight 328.31
_chemical_name_common ' flavone'
_chemical_name_systematic 5-hydroxy-7,8,2'-trimethoxyflavone
_space_group_IT_number 2
_symmetry_cell_setting triclinic
_symmetry_space_group_name_Hall '-P 1'
_symmetry_space_group_name_H-M 'P -1'
_atom_sites_solution_hydrogens geom
_atom_sites_solution_primary direct
_atom_sites_solution_secondary difmap
_audit_creation_method SHELXL-97
_cell_angle_alpha 85.252(16)
_cell_angle_beta 84.838(12)
_cell_angle_gamma 78.469(14)
_cell_formula_units_Z 2
_cell_length_a 7.602(2)
_cell_length_b 8.7563(10)
_cell_length_c 11.642(3)
_cell_measurement_reflns_used 25
_cell_measurement_temperature 297(2)
_cell_measurement_theta_max 25
_cell_measurement_theta_min 2
_cell_volume 754.6(3)
_computing_cell_refinement 'CAD-4 Software'
_computing_data_collection 'CAD-4 Software (Enraf--Nonius, 1989)'
_computing_data_reduction 'XCAD4 in WinGX (Farrugia, 1999)'
_computing_molecular_graphics 'ZORTEP in WinGX'
_computing_publication_material SHELXL97
_computing_structure_refinement 'SHELXL97 (Sheldrick, 1997)'
_computing_structure_solution 'SHELXS97 (Sheldrick, 1997)'
_diffrn_ambient_temperature 293(2)
_diffrn_measured_fraction_theta_full 0.999
_diffrn_measured_fraction_theta_max 0.999
_diffrn_measurement_device_type 'Enraf--Nonius CAD-4'
_diffrn_measurement_method \w--2\q
_diffrn_radiation_monochromator graphite
_diffrn_radiation_source 'fine-focus sealed tube'
_diffrn_radiation_type MoK\a
_diffrn_radiation_wavelength 0.71073
_diffrn_reflns_av_R_equivalents 0.0058
_diffrn_reflns_av_sigmaI/netI 0.0101
_diffrn_reflns_limit_h_max 9
_diffrn_reflns_limit_h_min 0
_diffrn_reflns_limit_k_max 10
_diffrn_reflns_limit_k_min -10
_diffrn_reflns_limit_l_max 13
_diffrn_reflns_limit_l_min -13
_diffrn_reflns_number 2854
_diffrn_reflns_theta_full 25.0
_diffrn_reflns_theta_max 24.98
_diffrn_reflns_theta_min 2.38
_diffrn_standards_decay_% 0
_diffrn_standards_interval_time 60
_diffrn_standards_number 2
_exptl_absorpt_coefficient_mu 0.109
_exptl_absorpt_correction_T_max 0.970
_exptl_absorpt_correction_T_min 0.950
_exptl_absorpt_correction_type psi-scan
_exptl_absorpt_process_details '(North et al., 1968)'
_exptl_crystal_colour yellow
_exptl_crystal_density_diffrn 1.445
_exptl_crystal_density_meas 1.44
_exptl_crystal_density_method KI-flotation
_exptl_crystal_description rectangular
_exptl_crystal_F_000 344
_exptl_crystal_size_max 0.48
_exptl_crystal_size_mid 0.25
_exptl_crystal_size_min 0.25
_refine_diff_density_max 0.171
_refine_diff_density_min -0.127
_refine_ls_extinction_coef 0.121(7)
_refine_ls_extinction_expression Fc^*^=kFc[1+0.001xFc^2^\l^3^/sin(2\q)]^-1/4^
_refine_ls_extinction_method SHELXL97
_refine_ls_goodness_of_fit_ref 1.068
_refine_ls_hydrogen_treatment refall
_refine_ls_matrix_type full
_refine_ls_number_parameters 282
_refine_ls_number_reflns 2635
_refine_ls_number_restraints 0
_refine_ls_restrained_S_all 1.068
_refine_ls_R_factor_all 0.0371
_refine_ls_R_factor_gt 0.0315
_refine_ls_shift/su_max 0.000
_refine_ls_shift/su_mean 0.000
_refine_ls_structure_factor_coef Fsqd
_refine_ls_weighting_details 'calc w = 1/[\s^2^(Fo^2^)+(0.0491P)^2^+0.1561P] where P = (Fo^2^+2Fc^2^)/3'
_refine_ls_weighting_scheme calc
_refine_ls_wR_factor_gt 0.0883
_refine_ls_wR_factor_ref 0.0941
_reflns_number_gt 2289
_reflns_number_total 2635
_reflns_threshold_expression I>2\s(I)
_cod_data_source_file lh6457.cif
_cod_data_source_block I
_cod_database_code 2206735
_cod_database_fobs_code 2206735

loop_
_symmetry_equiv_pos_as_xyz
'x, y, z'
'-x, -y, -z'

loop_
_atom_site_label
_atom_site_fract_x
_atom_site_fract_y
_atom_site_fract_z
_atom_site_U_iso_or_equiv
_atom_site_adp_type
_atom_site_calc_flag
_atom_site_occupancy
_atom_site_type_symbol
O1 0.20733(12) 0.12511(10) 0.53528(7) 0.0361(2) Uani d 1 O
C4A 0.34276(16) -0.01273(14) 0.70284(10) 0.0346(3) Uani d 1 C
O4 0.47174(15) -0.27918(11) 0.68926(9) 0.0532(3) Uani d 1 O
O5 0.46405(16) -0.13720(12) 0.87626(9) 0.0554(3) Uani d 1 O
C3 0.33979(18) -0.14198(15) 0.52552(11) 0.0373(3) Uani d 1 C
O8 0.11739(12) 0.39560(10) 0.63927(8) 0.0418(3) Uani d 1 O
C2 0.24982(16) -0.00768(14) 0.47611(10) 0.0330(3) Uani d 1 C
C4 0.39028(17) -0.15436(14) 0.64239(11) 0.0370(3) Uani d 1 C
C8 0.20859(17) 0.26449(14) 0.69701(11) 0.0351(3) Uani d 1 C
O7 0.20324(15) 0.40899(11) 0.85597(9) 0.0555(3) Uani d 1 O
C8A 0.25430(16) 0.12348(14) 0.64586(10) 0.0324(3) Uani d 1 C
O10 0.27837(15) -0.23890(11) 0.31331(9) 0.0535(3) Uani d 1 O
C9 0.18331(16) 0.02433(15) 0.35982(10) 0.0341(3) Uani d 1 C
C5 0.38222(18) -0.00593(15) 0.81769(11) 0.0392(3) Uani d 1 C
C10 0.19688(17) -0.09107(15) 0.28024(11) 0.0388(3) Uani d 1 C
C14 0.09967(19) 0.17652(16) 0.32604(12) 0.0416(3) Uani d 1 C
C11 0.1280(2) -0.05083(19) 0.17325(12) 0.0482(4) Uani d 1 C
C6 0.33796(19) 0.13257(16) 0.87149(11) 0.0411(3) Uani d 1 C
C7 0.25224(18) 0.26693(15) 0.81095(11) 0.0388(3) Uani d 1 C
C13 0.0295(2) 0.21488(19) 0.21994(12) 0.0499(4) Uani d 1 C
C12 0.0445(2) 0.10041(19) 0.14386(13) 0.0521(4) Uani d 1 C
C16 0.2888(3) -0.3599(2) 0.23698(16) 0.0578(4) Uani d 1 C
C17 0.2320(3) 0.47588(19) 0.56362(16) 0.0560(4) Uani d 1 C
C15 0.2580(3) 0.4285(2) 0.96614(15) 0.0594(4) Uani d 1 C
H5 0.485(3) -0.212(3) 0.819(2) 0.093(7) Uiso d 1 H
H14 0.091(2) 0.2547(19) 0.3782(14) 0.048(4) Uiso d 1 H
H11 0.140(2) -0.129(2) 0.1178(15) 0.063(5) Uiso d 1 H
H6 0.367(2) 0.1340(18) 0.9501(14) 0.047(4) Uiso d 1 H
H13 -0.030(2) 0.321(2) 0.2035(16) 0.067(5) Uiso d 1 H
H12 -0.004(2) 0.126(2) 0.0681(16) 0.062(5) Uiso d 1 H
H16A 0.353(3) -0.334(2) 0.1638(19) 0.077(6) Uiso d 1 H
H16B 0.170(3) -0.375(2) 0.2224(16) 0.070(5) Uiso d 1 H
H16C 0.352(3) -0.454(3) 0.2758(19) 0.097(7) Uiso d 1 H
H15A 0.213(3) 0.542(2) 0.9777(17) 0.082(6) Uiso d 1 H
H15B 0.208(3) 0.364(3) 1.027(2) 0.107(8) Uiso d 1 H
H15C 0.385(3) 0.397(2) 0.9695(18) 0.086(7) Uiso d 1 H
H3 0.3696(19) -0.2320(18) 0.4835(13) 0.045(4) Uiso d 1 H
H17A 0.153(2) 0.562(2) 0.5224(16) 0.069(5) Uiso d 1 H
H17B 0.304(3) 0.404(2) 0.5049(17) 0.082(6) Uiso d 1 H
H17C 0.311(3) 0.516(2) 0.6100(18) 0.085(6) Uiso d 1 H

loop_
_atom_site_aniso_label
_atom_site_aniso_U_11
_atom_site_aniso_U_22
_atom_site_aniso_U_33
_atom_site_aniso_U_12
_atom_site_aniso_U_13
_atom_site_aniso_U_23
O1 0.0469(5) 0.0305(5) 0.0301(5) -0.0020(4) -0.0089(4) -0.0040(3)
C4A 0.0365(7) 0.0322(6) 0.0351(7) -0.0059(5) -0.0060(5) -0.0005(5)
O4 0.0715(7) 0.0326(5) 0.0532(6) 0.0038(5) -0.0247(5) -0.0014(4)
O5 0.0794(8) 0.0403(6) 0.0436(6) 0.0031(5) -0.0267(5) 0.0018(4)
C3 0.0430(7) 0.0307(6) 0.0384(7) -0.0050(5) -0.0065(5) -0.0052(5)
O8 0.0488(5) 0.0333(5) 0.0398(5) 0.0013(4) -0.0080(4) 0.0003(4)
C2 0.0344(6) 0.0326(6) 0.0329(6) -0.0081(5) -0.0008(5) -0.0062(5)
C4 0.0392(7) 0.0309(6) 0.0409(7) -0.0052(5) -0.0074(5) -0.0005(5)
C8 0.0389(7) 0.0309(6) 0.0344(6) -0.0030(5) -0.0058(5) -0.0018(5)
O7 0.0796(7) 0.0408(6) 0.0439(6) 0.0052(5) -0.0204(5) -0.0149(4)
C8A 0.0342(6) 0.0348(7) 0.0288(6) -0.0074(5) -0.0049(5) -0.0011(5)
O10 0.0752(7) 0.0381(5) 0.0466(6) 0.0003(5) -0.0169(5) -0.0131(4)
C9 0.0337(6) 0.0372(7) 0.0319(6) -0.0075(5) -0.0027(5) -0.0027(5)
C5 0.0436(7) 0.0372(7) 0.0364(7) -0.0048(5) -0.0113(5) 0.0018(5)
C10 0.0397(7) 0.0413(7) 0.0363(7) -0.0082(5) -0.0035(5) -0.0063(5)
C14 0.0487(8) 0.0389(7) 0.0361(7) -0.0043(6) -0.0057(6) -0.0042(6)
C11 0.0557(9) 0.0545(9) 0.0369(7) -0.0114(7) -0.0085(6) -0.0106(6)
C6 0.0491(8) 0.0422(7) 0.0326(7) -0.0061(6) -0.0107(6) -0.0038(5)
C7 0.0435(7) 0.0365(7) 0.0367(7) -0.0052(5) -0.0050(5) -0.0077(5)
C13 0.0578(9) 0.0480(9) 0.0406(8) -0.0022(7) -0.0111(6) 0.0034(6)
C12 0.0597(9) 0.0626(9) 0.0348(7) -0.0101(7) -0.0147(6) 0.0004(7)
C16 0.0698(11) 0.0483(9) 0.0562(10) -0.0045(8) -0.0072(9) -0.0233(8)
C17 0.0669(10) 0.0392(8) 0.0602(10) -0.0097(7) -0.0086(8) 0.0092(7)
C15 0.0779(12) 0.0550(10) 0.0462(9) -0.0035(9) -0.0146(8) -0.0204(7)

loop_
_atom_type_symbol
_atom_type_description
_atom_type_scat_dispersion_real
_atom_type_scat_dispersion_imag
_atom_type_scat_source
C C 0.0033 0.0016 'International Tables Vol C Tables 4.2.6.8 and 6.1.1.4'
H H 0.0000 0.0000 'International Tables Vol C Tables 4.2.6.8 and 6.1.1.4'
O O 0.0106 0.0060 'International Tables Vol C Tables 4.2.6.8 and 6.1.1.4'

loop_
_geom_angle_atom_site_label_1
_geom_angle_atom_site_label_2
_geom_angle_atom_site_label_3
_geom_angle
_geom_angle_publ_flag
C8A O1 C2 120.45(10) no
C8A C4A C5 118.16(12) no
C8A C4A C4 119.24(11) no
C5 C4A C4 122.61(11) no
C5 O5 H5 102.4(14) ?
C2 C3 C4 122.24(12) no
C2 C3 H3 119.9(9) ?
C4 C3 H3 117.9(9) ?
C8 O8 C17 113.37(11) yes
C3 C2 O1 120.73(11) no
C3 C2 C9 129.40(11) no
O1 C2 C9 109.87(10) no
O4 C4 C3 122.57(12) no
O4 C4 C4A 121.68(12) no
C3 C4 C4A 115.75(11) no
O8 C8 C8A 121.00(11) no
O8 C8 C7 121.42(11) no
C8A C8 C7 117.53(11) no
C7 O7 C15 119.10(12) yes
O1 C8A C8 115.88(11) no
O1 C8A C4A 121.54(11) no
C8 C8A C4A 122.58(11) no
C10 O10 C16 119.09(12) yes
C14 C9 C10 117.57(11) no
C14 C9 C2 118.86(11) no
C10 C9 C2 123.57(11) no
O5 C5 C6 119.69(12) no
O5 C5 C4A 119.53(12) no
C6 C5 C4A 120.78(12) no
O10 C10 C11 122.92(12) no
O10 C10 C9 117.43(11) no
C11 C10 C9 119.65(13) no
C13 C14 C9 122.30(13) no
C13 C14 H14 119.4(9) ?
C9 C14 H14 118.3(9) ?
C12 C11 C10 120.95(14) no
C12 C11 H11 119.3(10) ?
C10 C11 H11 119.8(10) ?
C5 C6 C7 119.35(12) no
C5 C6 H6 119.0(9) ?
C7 C6 H6 121.7(9) ?
O7 C7 C6 123.94(12) no
O7 C7 C8 114.47(11) no
C6 C7 C8 121.58(12) no
C12 C13 C14 119.04(14) no
C12 C13 H13 123.1(11) ?
C14 C13 H13 117.9(11) ?
C13 C12 C11 120.48(13) no
C13 C12 H12 120.1(10) ?
C11 C12 H12 119.4(10) ?
O10 C16 H16A 109.8(11) ?
O10 C16 H16B 111.4(11) ?
H16A C16 H16B 109.1(16) ?
O10 C16 H16C 106.1(13) ?
H16A C16 H16C 111.6(17) ?
H16B C16 H16C 108.8(17) ?
O8 C17 H17A 106.6(10) ?
O8 C17 H17B 110.8(11) ?
H17A C17 H17B 108.7(15) ?
O8 C17 H17C 108.5(12) ?
H17A C17 H17C 111.1(16) ?
H17B C17 H17C 111.0(17) ?
O7 C15 H15A 104.1(12) ?
O7 C15 H15B 112.3(15) ?
H15A C15 H15B 111.2(18) ?
O7 C15 H15C 111.6(13) ?
H15A C15 H15C 113.5(17) ?
H15B C15 H15C 104.3(19) ?

loop_
_geom_bond_atom_site_label_1
_geom_bond_atom_site_label_2
_geom_bond_distance
_geom_bond_publ_flag
O1 C8A 1.3649(15) no
O1 C2 1.3687(15) no
C4A C8A 1.3941(17) no
C4A C5 1.4050(18) no
C4A C4 1.4434(18) no
O4 C4 1.2519(16) yes
O5 C5 1.3542(16) yes
O5 H5 0.95(2) ?
C3 C2 1.3486(18) no
C3 C4 1.4365(19) no
C3 H3 0.941(15) ?
O8 C8 1.3742(15) no
O8 C17 1.4258(19) no
C2 C9 1.4733(18) yes
C8 C8A 1.3831(17) no
C8 C7 1.3989(18) no
O7 C7 1.3595(16) no
O7 C15 1.4173(19) no
O10 C10 1.3592(16) no
O10 C16 1.4239(17) no
C9 C14 1.3979(19) no
C9 C10 1.4093(18) no
C5 C6 1.3787(19) no
C10 C11 1.386(2) no
C14 C13 1.379(2) no
C14 H14 0.941(16) ?
C11 C12 1.379(2) no
C11 H11 0.966(18) ?
C6 C7 1.3944(19) no
C6 H6 0.963(16) ?
C13 C12 1.373(2) no
C13 H13 0.958(19) ?
C12 H12 0.976(18) ?
C16 H16A 0.97(2) ?
C16 H16B 0.97(2) ?
C16 H16C 0.97(2) ?
C17 H17A 0.987(19) ?
C17 H17B 1.01(2) ?
C17 H17C 0.98(2) ?
C15 H15A 1.00(2) ?
C15 H15B 0.97(3) ?
C15 H15C 0.95(2) ?

loop_
_geom_hbond_atom_site_label_D
_geom_hbond_atom_site_label_H
_geom_hbond_atom_site_label_A
_geom_hbond_site_symmetry_A
_geom_hbond_distance_DH
_geom_hbond_distance_HA
_geom_hbond_distance_DA
_geom_hbond_angle_DHA
O5 H5 O4 . 0.95(2) 1.69(2) 2.5855(15) 156(2)
C6 H6 O5 2_657 0.962(16) 2.496(16) 3.4250(19) 162.4(13)
C13 H13 O7 2_566 0.961(17) 2.540(17) 3.497(2) 174.1(15)
C16 H16C O4 2_646 0.97(2) 2.47(3) 3.402(2) 161.5(19)

loop_
_geom_torsion_atom_site_label_1
_geom_torsion_atom_site_label_2
_geom_torsion_atom_site_label_3
_geom_torsion_atom_site_label_4
_geom_torsion
_geom_torsion_publ_flag
C4 C3 C2 O1 2.0(2) no
C4 C3 C2 C9 -177.97(12) no
C8A O1 C2 C3 -0.48(17) no
C8A O1 C2 C9 179.49(10) no
C2 C3 C4 O4 179.05(12) no
C2 C3 C4 C4A -1.56(19) no
C8A C4A C4 O4 179.10(12) no
C5 C4A C4 O4 -0.8(2) no
C8A C4A C4 C3 -0.29(18) no
C5 C4A C4 C3 179.76(12) no
C17 O8 C8 C8A -83.45(15) no
C17 O8 C8 C7 99.14(15) no
C2 O1 C8A C8 178.63(10) no
C2 O1 C8A C4A -1.41(17) no
O8 C8 C8A O1 1.60(17) no
C7 C8 C8A O1 179.10(11) no
O8 C8 C8A C4A -178.36(11) no
C7 C8 C8A C4A -0.85(19) no
C5 C4A C8A O1 -178.30(11) no
C4 C4A C8A O1 1.75(18) no
C5 C4A C8A C8 1.66(19) no
C4 C4A C8A C8 -178.29(11) yes
O1 C2 C9 C14 2.86(16) yes
C3 C2 C9 C10 3.7(2) yes
O1 C2 C9 C10 -176.22(11) yes
C8A C4A C5 O5 178.37(11) no
C4 C4A C5 O5 -1.7(2) no
C8A C4A C5 C6 -1.4(2) no
C4 C4A C5 C6 178.58(12) no
C16 O10 C10 C11 -2.2(2) no
C16 O10 C10 C9 177.71(13) no
C14 C9 C10 O10 179.96(11) no
C2 C9 C10 O10 -0.95(19) no
C14 C9 C10 C11 -0.09(19) no
C2 C9 C10 C11 179.00(12) no
C10 C9 C14 C13 1.0(2) no
C2 C9 C14 C13 -178.17(13) no
O10 C10 C11 C12 179.22(13) no
C9 C10 C11 C12 -0.7(2) no
O5 C5 C6 C7 -179.42(12) no
C4A C5 C6 C7 0.3(2) no
C15 O7 C7 C6 7.1(2) no
C15 O7 C7 C8 -173.29(14) no
C5 C6 C7 O7 -179.91(13) no
C5 C6 C7 C8 0.5(2) no
O8 C8 C7 O7 -2.37(18) no
C8A C8 C7 O7 -179.87(11) no
O8 C8 C7 C6 177.23(12) no
C8A C8 C7 C6 -0.3(2) no
C9 C14 C13 C12 -1.0(2) no
C14 C13 C12 C11 0.2(2) no
C10 C11 C12 C13 0.7(2) no

loop_
_cod_related_entry_id
_cod_related_entry_database
_cod_related_entry_code
1 ChemSpider 4477057
